data_4119452
loop_
_publ_author_name
'Daniel Sieh'
'Peter Burger'

_publ_contact_author_address
;Institut fuer Anorganische und Angewandte Chemie
Universitaet Hamburg
Martin-Luther-King-Platz 6
D-20146 Hamburg 
;
_publ_contact_author_email burger@chemie.uni-hamburg.de
_publ_contact_author_name 'Peter Burger'
_publ_section_title
;
 Si-H Activation in an Iridium Nitrido Complex-A Mechanistic and
 Theoretical Study
;
_journal_name_full 'Journal of the American Chemical Society'
_journal_page_first 3971
_journal_page_last 3982
_journal_paper_doi 10.1021/ja311905h
_journal_volume 135
_journal_year 2013
_chemical_formula_moiety 'C39 H60 Ir N4 Si'
_chemical_formula_sum 'C39 H60 Ir N4 Si'
_chemical_formula_weight 805.20
_chemical_name_systematic
; 
 ? 
;
_space_group_IT_number 14
_symmetry_cell_setting monoclinic
_symmetry_space_group_name_Hall '-P 2yn'
_symmetry_space_group_name_H-M 'P 1 21/n 1'
_atom_sites_solution_hydrogens geom
_atom_sites_solution_primary direct
_atom_sites_solution_secondary difmap
_audit_creation_method SHELXL-97
_cell_angle_alpha 90.00
_cell_angle_beta 90.633(3)
_cell_angle_gamma 90.00
_cell_formula_units_Z 4
_cell_length_a 8.6265(18)
_cell_length_b 19.609(4)
_cell_length_c 22.208(5)
_cell_measurement_reflns_used 8826
_cell_measurement_temperature 100(2)
_cell_measurement_theta_max 27.76
_cell_measurement_theta_min 2.27
_cell_volume 3756.4(14)
_computing_cell_refinement 'SMART (Bruker AXS, 2008)'
_computing_data_collection 'SMART (Bruker AXS, 2008)'
_computing_data_reduction 'SMART (Bruker AXS, 2008)'
_computing_molecular_graphics 'ORTEP-3 (Farrugia, 1997-2005 Glasgow)'
_computing_publication_material 'SHELXTL (Bruker AXS, 1998)'
_computing_structure_refinement 'SHELXL-97 (Sheldrick, 1997)'
_computing_structure_solution 'SHELXS-97 (Sheldrick, 1990)'
_diffrn_ambient_temperature 100(2)
_diffrn_measured_fraction_theta_full 0.932
_diffrn_measured_fraction_theta_max 0.932
_diffrn_measurement_device_type 'Bruker Smart APEX CCD area detector'
_diffrn_measurement_method omega-scan
_diffrn_radiation_monochromator graphite
_diffrn_radiation_source 'fine-focus sealed tube'
_diffrn_radiation_type MoK\a
_diffrn_radiation_wavelength 0.71073
_diffrn_reflns_av_R_equivalents 0.0407
_diffrn_reflns_av_sigmaI/netI 0.0518
_diffrn_reflns_limit_h_max 10
_diffrn_reflns_limit_h_min -11
_diffrn_reflns_limit_k_max 25
_diffrn_reflns_limit_k_min -24
_diffrn_reflns_limit_l_max 23
_diffrn_reflns_limit_l_min -28
_diffrn_reflns_number 21638
_diffrn_reflns_theta_full 27.50
_diffrn_reflns_theta_max 27.50
_diffrn_reflns_theta_min 1.39
_diffrn_standards_interval_count none
_diffrn_standards_interval_time none
_diffrn_standards_number none
_exptl_absorpt_coefficient_mu 3.618
_exptl_absorpt_correction_T_max 0.7137
_exptl_absorpt_correction_T_min 0.2649
_exptl_absorpt_correction_type multi-scan
_exptl_absorpt_process_details 'SADABS (Bruker AXS, 2008)'
_exptl_crystal_colour brown
_exptl_crystal_density_diffrn 1.424
_exptl_crystal_description plate
_exptl_crystal_F_000 1652
_exptl_crystal_size_max 0.50
_exptl_crystal_size_mid 0.20
_exptl_crystal_size_min 0.10
_refine_diff_density_max 3.684
_refine_diff_density_min -3.882
_refine_diff_density_rms 0.226
_refine_ls_extinction_method none
_refine_ls_goodness_of_fit_ref 1.153
_refine_ls_hydrogen_treatment riding
_refine_ls_matrix_type full
_refine_ls_number_parameters 413
_refine_ls_number_reflns 8038
_refine_ls_number_restraints 12
_refine_ls_restrained_S_all 1.155
_refine_ls_R_factor_all 0.0826
_refine_ls_R_factor_gt 0.0683
_refine_ls_shift/su_max 0.000
_refine_ls_shift/su_mean 0.000
_refine_ls_structure_factor_coef Fsqd
_refine_ls_weighting_details 'calc w=1/[\s^2^(Fo^2^)+(0.0000P)^2^+86.5900P] where P=(Fo^2^+2Fc^2^)/3'
_refine_ls_weighting_scheme calc
_refine_ls_wR_factor_gt 0.1365
_refine_ls_wR_factor_ref 0.1432
_reflns_number_gt 6638
_reflns_number_total 8038
_reflns_threshold_expression >2sigma(I)
_cod_data_source_file ja311905h_si_001.cif
_cod_data_source_block 005chb
_cod_original_cell_volume 3756.5(14)
_cod_database_code 4119452

loop_
_symmetry_equiv_pos_as_xyz
'x, y, z'
'-x+1/2, y+1/2, -z+1/2'
'-x, -y, -z'
'x-1/2, -y-1/2, z-1/2'

loop_
_atom_site_label
_atom_site_type_symbol
_atom_site_fract_x
_atom_site_fract_y
_atom_site_fract_z
_atom_site_U_iso_or_equiv
_atom_site_adp_type
_atom_site_occupancy
_atom_site_symmetry_multiplicity
_atom_site_calc_flag
_atom_site_refinement_flags
_atom_site_disorder_assembly
_atom_site_disorder_group
Ir1 Ir 0.56384(4) 0.432191(15) 0.248509(16) 0.01451(10) Uani 1 1 d . . .
N1 N 0.5364(9) 0.4484(4) 0.1587(4) 0.0228(17) Uani 1 1 d . . .
N2 N 0.4356(9) 0.5110(3) 0.2459(4) 0.0169(15) Uani 1 1 d . . .
N3 N 0.5479(9) 0.4535(4) 0.3374(4) 0.0189(16) Uani 1 1 d . . .
N4A N 0.6902(19) 0.3480(8) 0.2660(9) 0.023(4) Uiso 0.50 1 d P A .
N4B N 0.6915(17) 0.3456(8) 0.2364(8) 0.016(3) Uiso 0.50 1 d P A .
Si1 Si 0.7875(4) 0.27507(13) 0.25231(18) 0.0372(8) Uani 1 1 d D . .
C1 C 0.4132(16) 0.5214(6) 0.0778(5) 0.045(3) Uani 1 1 d . . .
H1A H 0.4191 0.5712 0.0739 0.067 Uiso 1 1 calc R . .
H1B H 0.3091 0.5060 0.0662 0.067 Uiso 1 1 calc R . .
H1C H 0.4897 0.5003 0.0514 0.067 Uiso 1 1 calc R . .
C2 C 0.4466(11) 0.5014(5) 0.1420(5) 0.024(2) Uani 1 1 d . . .
C3 C 0.3859(11) 0.5385(5) 0.1921(5) 0.022(2) Uani 1 1 d . . .
C4 C 0.2905(12) 0.5967(5) 0.1918(6) 0.033(3) Uani 1 1 d . . .
H4 H 0.2563 0.6158 0.1547 0.040 Uiso 1 1 calc R . .
C5 C 0.2470(11) 0.6257(5) 0.2446(6) 0.030(2) Uani 1 1 d . . .
H5 H 0.1813 0.6646 0.2440 0.036 Uiso 1 1 calc R . .
C6 C 0.2968(11) 0.5995(5) 0.2990(5) 0.029(2) Uani 1 1 d . . .
H6 H 0.2663 0.6206 0.3356 0.035 Uiso 1 1 calc R . .
C7 C 0.3924(11) 0.5419(4) 0.3004(5) 0.021(2) Uani 1 1 d . . .
C8 C 0.4624(12) 0.5083(5) 0.3499(5) 0.027(2) Uani 1 1 d . . .
C9 C 0.4386(15) 0.5352(6) 0.4122(5) 0.041(3) Uani 1 1 d . . .
H9A H 0.3997 0.4986 0.4380 0.062 Uiso 1 1 calc R . .
H9B H 0.3632 0.5726 0.4109 0.062 Uiso 1 1 calc R . .
H9C H 0.5374 0.5521 0.4285 0.062 Uiso 1 1 calc R . .
C10 C 0.6117(12) 0.4124(5) 0.1105(4) 0.028(2) Uani 1 1 d U . .
C11 C 0.5256(14) 0.3576(6) 0.0814(5) 0.038(3) Uani 1 1 d . . .
C12 C 0.5989(17) 0.3241(7) 0.0336(5) 0.047(4) Uani 1 1 d . . .
H12 H 0.5466 0.2877 0.0138 0.056 Uiso 1 1 calc R . .
C13 C 0.743(2) 0.3423(9) 0.0151(6) 0.067(5) Uani 1 1 d . . .
H13 H 0.7888 0.3191 -0.0178 0.081 Uiso 1 1 calc R . .
C14 C 0.8254(17) 0.3957(9) 0.0443(6) 0.064(5) Uani 1 1 d . . .
H14 H 0.9254 0.4084 0.0307 0.077 Uiso 1 1 calc R . .
C15 C 0.7589(13) 0.4303(7) 0.0938(5) 0.040(3) Uani 1 1 d . . .
C16 C 0.6292(13) 0.4205(5) 0.3880(5) 0.031(2) Uani 1 1 d . . .
C17 C 0.5526(13) 0.3717(6) 0.4212(5) 0.034(3) Uani 1 1 d . . .
C18 C 0.6392(17) 0.3437(7) 0.4694(5) 0.047(3) Uani 1 1 d . . .
H18 H 0.5932 0.3097 0.4939 0.056 Uiso 1 1 calc R . .
C19 C 0.7872(16) 0.3641(8) 0.4818(6) 0.054(4) Uani 1 1 d . . .
H19 H 0.8420 0.3435 0.5144 0.065 Uiso 1 1 calc R . .
C20 C 0.8563(15) 0.4116(7) 0.4497(5) 0.045(3) Uani 1 1 d . . .
H20 H 0.9587 0.4252 0.4604 0.055 Uiso 1 1 calc R . .
C21 C 0.7828(12) 0.4425(6) 0.4005(5) 0.035(3) Uani 1 1 d . . .
C22 C 0.3642(14) 0.3378(6) 0.0995(5) 0.039(3) Uani 1 1 d . . .
H22 H 0.3212 0.3753 0.1249 0.047 Uiso 1 1 calc R . .
C23 C 0.2544(19) 0.3269(8) 0.0461(6) 0.060(4) Uani 1 1 d . . .
H23A H 0.2527 0.3680 0.0210 0.090 Uiso 1 1 calc R . .
H23B H 0.1498 0.3177 0.0607 0.090 Uiso 1 1 calc R . .
H23C H 0.2903 0.2881 0.0222 0.090 Uiso 1 1 calc R . .
C24 C 0.3717(16) 0.2740(6) 0.1374(6) 0.049(3) Uani 1 1 d . . .
H24A H 0.4321 0.2391 0.1165 0.073 Uiso 1 1 calc R . .
H24B H 0.2665 0.2570 0.1442 0.073 Uiso 1 1 calc R . .
H24C H 0.4215 0.2844 0.1762 0.073 Uiso 1 1 calc R . .
C25 C 0.8474(14) 0.4849(7) 0.1264(6) 0.044(3) Uani 1 1 d . . .
H25 H 0.7791 0.5012 0.1595 0.053 Uiso 1 1 calc R . .
C26 C 0.882(2) 0.5468(8) 0.0875(9) 0.094(7) Uani 1 1 d . . .
H26A H 0.9661 0.5358 0.0598 0.140 Uiso 1 1 calc R . .
H26B H 0.9134 0.5851 0.1133 0.140 Uiso 1 1 calc R . .
H26C H 0.7889 0.5594 0.0644 0.140 Uiso 1 1 calc R . .
C27 C 0.9952(19) 0.4597(8) 0.1561(10) 0.086(7) Uani 1 1 d . . .
H27A H 0.9746 0.4168 0.1772 0.129 Uiso 1 1 calc R . .
H27B H 1.0327 0.4939 0.1850 0.129 Uiso 1 1 calc R . .
H27C H 1.0739 0.4521 0.1253 0.129 Uiso 1 1 calc R . .
C28 C 0.3899(14) 0.3489(6) 0.4046(5) 0.038(3) Uani 1 1 d . . .
H28 H 0.3474 0.3843 0.3765 0.045 Uiso 1 1 calc R . .
C29 C 0.3875(16) 0.2812(7) 0.3696(7) 0.050(3) Uani 1 1 d . . .
H29A H 0.4341 0.2452 0.3944 0.075 Uiso 1 1 calc R . .
H29B H 0.4466 0.2863 0.3324 0.075 Uiso 1 1 calc R . .
H29C H 0.2801 0.2689 0.3595 0.075 Uiso 1 1 calc R . .
C30 C 0.2848(17) 0.3489(8) 0.4590(6) 0.055(4) Uani 1 1 d . . .
H30A H 0.3272 0.3181 0.4898 0.082 Uiso 1 1 calc R . .
H30B H 0.1810 0.3334 0.4468 0.082 Uiso 1 1 calc R . .
H30C H 0.2781 0.3952 0.4754 0.082 Uiso 1 1 calc R . .
C31 C 0.8648(13) 0.4955(6) 0.3633(6) 0.039(3) Uani 1 1 d . . .
H31 H 0.7902 0.5114 0.3315 0.046 Uiso 1 1 calc R . .
C32 C 1.0056(19) 0.4642(8) 0.3310(9) 0.081(6) Uani 1 1 d . . .
H32A H 1.0739 0.4422 0.3607 0.121 Uiso 1 1 calc R . .
H32B H 1.0627 0.5003 0.3103 0.121 Uiso 1 1 calc R . .
H32C H 0.9696 0.4303 0.3016 0.121 Uiso 1 1 calc R . .
C33 C 0.915(2) 0.5579(7) 0.3996(7) 0.068(5) Uani 1 1 d . . .
H33A H 0.8275 0.5744 0.4233 0.102 Uiso 1 1 calc R . .
H33B H 0.9488 0.5939 0.3721 0.102 Uiso 1 1 calc R . .
H33C H 1.0009 0.5455 0.4267 0.102 Uiso 1 1 calc R . .
C34 C 0.6563(12) 0.1980(5) 0.2548(6) 0.033(3) Uani 1 1 d . A .
H34A H 0.5900 0.2019 0.2907 0.040 Uiso 1 1 calc R . .
H34B H 0.5873 0.1991 0.2189 0.040 Uiso 1 1 calc R . .
C35 C 0.7388(15) 0.1280(5) 0.2568(7) 0.050(4) Uani 1 1 d . . .
H35A H 0.6612 0.0916 0.2586 0.075 Uiso 1 1 calc R A .
H35B H 0.8063 0.1257 0.2925 0.075 Uiso 1 1 calc R . .
H35C H 0.8012 0.1224 0.2205 0.075 Uiso 1 1 calc R . .
C36A C 0.9638(17) 0.2559(10) 0.2069(8) 0.022(4) Uiso 0.50 1 d PD A 1
H36A H 1.0276 0.2974 0.2021 0.027 Uiso 0.50 1 calc PR A 1
H36B H 1.0276 0.2205 0.2270 0.027 Uiso 0.50 1 calc PR A 1
C36B C 0.857(3) 0.2805(13) 0.1715(7) 0.043(6) Uiso 0.50 1 d PD A 2
H36C H 0.7721 0.3029 0.1483 0.052 Uiso 0.50 1 calc PR A 2
H36D H 0.9449 0.3127 0.1718 0.052 Uiso 0.50 1 calc PR A 2
C37 C 0.900(2) 0.2278(11) 0.1391(8) 0.087(7) Uani 1 1 d . . .
H37A H 0.8257 0.1908 0.1448 0.130 Uiso 0.50 1 calc PR A 1
H37B H 0.9884 0.2110 0.1159 0.130 Uiso 0.50 1 calc PR A 1
H37C H 0.8501 0.2654 0.1173 0.130 Uiso 0.50 1 calc PR A 1
H37D H 0.9204 0.1888 0.1657 0.130 Uiso 0.50 1 calc PR A 2
H37E H 0.9952 0.2393 0.1175 0.130 Uiso 0.50 1 calc PR A 2
H37F H 0.8182 0.2161 0.1101 0.130 Uiso 0.50 1 calc PR A 2
C38A C 0.9689(18) 0.2592(11) 0.2976(9) 0.029(4) Uiso 0.50 1 d PD A 3
H38A H 1.0323 0.2238 0.2777 0.035 Uiso 0.50 1 calc PR A 3
H38B H 1.0309 0.3015 0.3003 0.035 Uiso 0.50 1 calc PR A 3
C38B C 0.864(3) 0.2863(12) 0.3323(7) 0.039(5) Uiso 0.50 1 d PD A 4
H38C H 0.9490 0.3203 0.3302 0.046 Uiso 0.50 1 calc PR A 4
H38D H 0.7800 0.3080 0.3554 0.046 Uiso 0.50 1 calc PR A 4
C39 C 0.9204(17) 0.2329(10) 0.3677(7) 0.076(6) Uani 1 1 d . . .
H39A H 0.8489 0.1941 0.3646 0.114 Uiso 0.50 1 calc PR A 3
H39B H 0.8701 0.2703 0.3891 0.114 Uiso 0.50 1 calc PR A 3
H39C H 1.0141 0.2189 0.3897 0.114 Uiso 0.50 1 calc PR A 3
H39D H 0.8779 0.1896 0.3527 0.114 Uiso 0.50 1 calc PR A 4
H39E H 0.8889 0.2397 0.4095 0.114 Uiso 0.50 1 calc PR A 4
H39F H 1.0338 0.2316 0.3657 0.114 Uiso 0.50 1 calc PR A 4

loop_
_atom_site_aniso_label
_atom_site_aniso_U_11
_atom_site_aniso_U_22
_atom_site_aniso_U_33
_atom_site_aniso_U_23
_atom_site_aniso_U_13
_atom_site_aniso_U_12
Ir1 0.01782(16) 0.00645(14) 0.01925(17) -0.00020(14) -0.00006(11) 0.00080(14)
N1 0.025(4) 0.017(4) 0.027(4) 0.005(3) 0.003(3) 0.003(3)
N2 0.017(4) 0.010(3) 0.024(4) 0.002(3) 0.004(3) -0.002(3)
N3 0.021(4) 0.017(4) 0.020(4) -0.005(3) 0.003(3) 0.005(3)
Si1 0.0245(16) 0.0095(12) 0.078(3) 0.0016(14) 0.0004(16) 0.0015(10)
C1 0.061(9) 0.043(7) 0.029(6) 0.020(5) 0.006(6) 0.030(6)
C2 0.023(5) 0.023(5) 0.028(5) 0.011(4) 0.003(4) 0.007(4)
C3 0.017(5) 0.016(4) 0.033(6) 0.006(4) -0.010(4) -0.004(3)
C4 0.021(5) 0.016(4) 0.062(8) 0.014(5) 0.003(5) 0.001(4)
C5 0.016(5) 0.009(4) 0.064(8) 0.001(4) -0.002(5) 0.001(3)
C6 0.017(5) 0.015(4) 0.055(7) -0.013(5) -0.001(5) -0.001(4)
C7 0.019(5) 0.009(4) 0.037(6) -0.004(4) -0.012(4) -0.002(3)
C8 0.024(5) 0.023(5) 0.036(6) -0.008(4) 0.003(4) 0.002(4)
C9 0.050(8) 0.044(7) 0.031(6) -0.018(5) -0.002(5) 0.018(6)
C10 0.037(5) 0.032(5) 0.015(4) 0.015(4) 0.007(4) 0.020(4)
C11 0.048(7) 0.048(7) 0.017(5) -0.003(5) -0.003(5) 0.026(6)
C12 0.069(9) 0.061(8) 0.011(5) -0.010(5) -0.006(5) 0.045(7)
C13 0.101(14) 0.083(11) 0.017(6) -0.011(7) -0.009(7) 0.056(10)
C14 0.054(9) 0.097(12) 0.041(8) 0.043(8) 0.027(7) 0.056(9)
C15 0.035(6) 0.056(7) 0.029(6) 0.026(6) 0.013(5) 0.029(6)
C16 0.040(6) 0.031(6) 0.022(5) -0.009(4) 0.002(4) 0.016(5)
C17 0.034(6) 0.051(7) 0.016(5) -0.006(5) 0.008(4) 0.026(5)
C18 0.063(9) 0.056(8) 0.022(6) -0.002(5) 0.012(6) 0.021(7)
C19 0.052(8) 0.076(10) 0.034(7) -0.017(7) -0.026(6) 0.044(8)
C20 0.041(7) 0.073(9) 0.023(6) -0.014(6) 0.000(5) 0.027(6)
C21 0.030(5) 0.045(7) 0.029(6) -0.021(5) -0.014(4) 0.017(5)
C22 0.044(7) 0.043(7) 0.029(6) -0.013(5) -0.015(5) 0.016(5)
C23 0.076(11) 0.062(9) 0.040(8) -0.007(7) -0.032(7) 0.015(8)
C24 0.048(8) 0.040(7) 0.057(9) -0.005(6) -0.023(7) 0.008(6)
C25 0.034(7) 0.047(7) 0.052(8) 0.026(6) 0.014(6) 0.007(5)
C26 0.128(17) 0.052(10) 0.102(16) 0.047(10) 0.041(13) 0.022(10)
C27 0.064(11) 0.047(9) 0.147(19) 0.038(11) -0.033(11) -0.024(8)
C28 0.053(8) 0.040(6) 0.021(6) 0.008(5) 0.016(5) 0.022(5)
C29 0.048(8) 0.043(7) 0.060(9) -0.001(6) 0.016(7) 0.008(6)
C30 0.059(9) 0.057(9) 0.049(9) 0.019(7) 0.017(7) 0.020(7)
C31 0.028(6) 0.049(7) 0.040(7) -0.022(6) -0.007(5) -0.001(5)
C32 0.072(11) 0.045(8) 0.126(16) -0.039(10) 0.050(11) -0.019(8)
C33 0.088(11) 0.043(8) 0.072(11) -0.032(8) -0.032(9) 0.020(8)
C34 0.025(5) 0.011(4) 0.063(8) 0.004(5) 0.005(5) -0.001(4)
C35 0.044(7) 0.019(5) 0.087(11) 0.003(6) 0.000(7) -0.009(5)
C37 0.063(11) 0.133(18) 0.063(12) 0.041(12) 0.006(9) 0.028(11)
C39 0.045(9) 0.138(17) 0.044(9) -0.045(10) -0.004(7) 0.016(9)

loop_
_atom_type_symbol
_atom_type_description
_atom_type_scat_dispersion_real
_atom_type_scat_dispersion_imag
_atom_type_scat_source
C C 0.0033 0.0016 'International Tables Vol C Tables 4.2.6.8 and 6.1.1.4'
H H 0.0000 0.0000 'International Tables Vol C Tables 4.2.6.8 and 6.1.1.4'
N N 0.0061 0.0033 'International Tables Vol C Tables 4.2.6.8 and 6.1.1.4'
Si Si 0.0817 0.0704 'International Tables Vol C Tables 4.2.6.8 and 6.1.1.4'
Ir Ir -1.4442 7.9887 'International Tables Vol C Tables 4.2.6.8 and 6.1.1.4'

loop_
_geom_angle_atom_site_label_1
_geom_angle_atom_site_label_2
_geom_angle_atom_site_label_3
_geom_angle
N2 Ir1 N4A 170.4(6)
N2 Ir1 N3 79.4(3)
N4A Ir1 N3 91.4(6)
N2 Ir1 N1 77.4(3)
N4A Ir1 N1 112.0(6)
N3 Ir1 N1 156.5(3)
N2 Ir1 N4B 170.4(6)
N4A Ir1 N4B 18.6(5)
N3 Ir1 N4B 110.0(5)
N1 Ir1 N4B 93.3(5)
C2 N1 C10 115.7(8)
C2 N1 Ir1 116.9(7)
C10 N1 Ir1 127.2(6)
C3 N2 C7 119.7(8)
C3 N2 Ir1 121.4(6)
C7 N2 Ir1 118.9(6)
C8 N3 C16 117.2(8)
C8 N3 Ir1 114.4(7)
C16 N3 Ir1 128.1(6)
N4B N4A Si1 75(2)
N4B N4A Ir1 83(2)
Si1 N4A Ir1 158.4(12)
N4A N4B Si1 82(2)
N4A N4B Ir1 78(2)
Si1 N4B Ir1 159.9(11)
N4B Si1 N4A 22.7(6)
N4B Si1 C36A 117.5(8)
N4A Si1 C36A 132.5(9)
N4B Si1 C38A 131.9(9)
N4A Si1 C38A 117.3(9)
C36A Si1 C38A 65.0(9)
N4B Si1 C34 112.2(6)
N4A Si1 C34 111.9(7)
C36A Si1 C34 110.2(7)
C38A Si1 C34 110.3(7)
N4B Si1 C36B 85.0(10)
N4A Si1 C36B 106.5(10)
C36A Si1 C36B 40.3(10)
C38A Si1 C36B 104.3(11)
C34 Si1 C36B 105.5(9)
N4B Si1 C38B 105.8(10)
N4A Si1 C38B 84.4(10)
C36A Si1 C38B 104.5(10)
C38A Si1 C38B 40.4(10)
C34 Si1 C38B 105.6(9)
C36B Si1 C38B 140.0(11)
C2 C1 H1A 109.5
C2 C1 H1B 109.5
H1A C1 H1B 109.5
C2 C1 H1C 109.5
H1A C1 H1C 109.5
H1B C1 H1C 109.5
N1 C2 C3 113.1(9)
N1 C2 C1 124.6(9)
C3 C2 C1 122.4(9)
N2 C3 C4 119.8(10)
N2 C3 C2 111.3(8)
C4 C3 C2 128.9(10)
C5 C4 C3 120.2(11)
C5 C4 H4 119.9
C3 C4 H4 119.9
C4 C5 C6 121.0(9)
C4 C5 H5 119.5
C6 C5 H5 119.5
C5 C6 C7 119.8(10)
C5 C6 H6 120.1
C7 C6 H6 120.1
C6 C7 N2 119.4(9)
C6 C7 C8 129.8(10)
N2 C7 C8 110.7(8)
N3 C8 C7 116.5(9)
N3 C8 C9 123.9(10)
C7 C8 C9 119.6(9)
C8 C9 H9A 109.5
C8 C9 H9B 109.5
H9A C9 H9B 109.5
C8 C9 H9C 109.5
H9A C9 H9C 109.5
H9B C9 H9C 109.5
C15 C10 N1 120.1(11)
C15 C10 C11 122.6(10)
N1 C10 C11 117.3(9)
C12 C11 C10 116.7(12)
C12 C11 C22 120.4(12)
C10 C11 C22 122.8(9)
C13 C12 C11 121.7(14)
C13 C12 H12 119.1
C11 C12 H12 119.1
C12 C13 C14 120.6(12)
C12 C13 H13 119.7
C14 C13 H13 119.7
C15 C14 C13 120.2(14)
C15 C14 H14 119.9
C13 C14 H14 119.9
C10 C15 C14 118.0(14)
C10 C15 C25 121.4(10)
C14 C15 C25 120.6(12)
C17 C16 C21 124.0(10)
C17 C16 N3 119.1(10)
C21 C16 N3 116.9(10)
C16 C17 C18 115.0(12)
C16 C17 C28 121.5(10)
C18 C17 C28 123.4(12)
C19 C18 C17 121.8(13)
C19 C18 H18 119.1
C17 C18 H18 119.1
C20 C19 C18 121.7(12)
C20 C19 H19 119.1
C18 C19 H19 119.1
C19 C20 C21 121.7(13)
C19 C20 H20 119.2
C21 C20 H20 119.2
C20 C21 C16 115.9(12)
C20 C21 C31 121.1(11)
C16 C21 C31 123.0(10)
C11 C22 C24 109.2(10)
C11 C22 C23 113.3(11)
C24 C22 C23 109.9(11)
C11 C22 H22 108.1
C24 C22 H22 108.1
C23 C22 H22 108.1
C22 C23 H23A 109.5
C22 C23 H23B 109.5
H23A C23 H23B 109.5
C22 C23 H23C 109.5
H23A C23 H23C 109.5
H23B C23 H23C 109.5
C22 C24 H24A 109.5
C22 C24 H24B 109.5
H24A C24 H24B 109.5
C22 C24 H24C 109.5
H24A C24 H24C 109.5
H24B C24 H24C 109.5
C15 C25 C27 113.6(11)
C15 C25 C26 113.4(13)
C27 C25 C26 109.8(13)
C15 C25 H25 106.5
C27 C25 H25 106.5
C26 C25 H25 106.5
C25 C26 H26A 109.5
C25 C26 H26B 109.5
H26A C26 H26B 109.5
C25 C26 H26C 109.5
H26A C26 H26C 109.5
H26B C26 H26C 109.5
C25 C27 H27A 109.5
C25 C27 H27B 109.5
H27A C27 H27B 109.5
C25 C27 H27C 109.5
H27A C27 H27C 109.5
H27B C27 H27C 109.5
C17 C28 C30 111.6(11)
C17 C28 C29 112.6(9)
C30 C28 C29 113.4(11)
C17 C28 H28 106.2
C30 C28 H28 106.2
C29 C28 H28 106.2
C28 C29 H29A 109.5
C28 C29 H29B 109.5
H29A C29 H29B 109.5
C28 C29 H29C 109.5
H29A C29 H29C 109.5
H29B C29 H29C 109.5
C28 C30 H30A 109.5
C28 C30 H30B 109.5
H30A C30 H30B 109.5
C28 C30 H30C 109.5
H30A C30 H30C 109.5
H30B C30 H30C 109.5
C21 C31 C33 113.3(11)
C21 C31 C32 110.9(11)
C33 C31 C32 110.1(11)
C21 C31 H31 107.4
C33 C31 H31 107.4
C32 C31 H31 107.4
C31 C32 H32A 109.5
C31 C32 H32B 109.5
H32A C32 H32B 109.5
C31 C32 H32C 109.5
H32A C32 H32C 109.5
H32B C32 H32C 109.5
C31 C33 H33A 109.5
C31 C33 H33B 109.5
H33A C33 H33B 109.5
C31 C33 H33C 109.5
H33A C33 H33C 109.5
H33B C33 H33C 109.5
C35 C34 Si1 115.8(7)
C35 C34 H34A 108.3
Si1 C34 H34A 108.3
C35 C34 H34B 108.3
Si1 C34 H34B 108.3
H34A C34 H34B 107.4
C34 C35 H35A 109.5
C34 C35 H35B 109.5
H35A C35 H35B 109.5
C34 C35 H35C 109.5
H35A C35 H35C 109.5
H35B C35 H35C 109.5
C37 C36A Si1 106.8(11)
C37 C36A H36A 110.4
Si1 C36A H36A 110.4
C37 C36A H36B 110.4
Si1 C36A H36B 110.4
H36A C36A H36B 108.6
C37 C36B Si1 124.5(17)
C37 C36B H36C 106.2
Si1 C36B H36C 106.2
C37 C36B H36D 106.2
Si1 C36B H36D 106.2
H36C C36B H36D 106.4
C36B C37 C36A 49.4(15)
C36B C37 H37A 108.5
C36A C37 H37A 109.5
C36B C37 H37B 141.3
C36A C37 H37B 109.5
H37A C37 H37B 109.5
C36B C37 H37C 63.4
C36A C37 H37C 109.5
H37A C37 H37C 109.5
H37B C37 H37C 109.5
C36B C37 H37D 109.5
C36A C37 H37D 70.4
H37A C37 H37D 57.0
H37B C37 H37D 85.5
H37C C37 H37D 163.4
C36B C37 H37E 109.5
C36A C37 H37E 95.6
H37A C37 H37E 142.0
H37B C37 H37E 33.2
H37C C37 H37E 87.2
H37D C37 H37E 109.5
C36B C37 H37F 109.5
C36A C37 H37F 152.6
H37A C37 H37F 55.9
H37B C37 H37F 97.7
H37C C37 H37F 62.5
H37D C37 H37F 109.5
H37E C37 H37F 109.5
C39 C38A Si1 109.2(11)
C39 C38A H38A 109.8
Si1 C38A H38A 109.8
C39 C38A H38B 109.8
Si1 C38A H38B 109.8
H38A C38A H38B 108.3
C39 C38B Si1 123.6(15)
C39 C38B H38C 106.4
Si1 C38B H38C 106.4
C39 C38B H38D 106.4
Si1 C38B H38D 106.4
H38C C38B H38D 106.5
C38B C39 C38A 48.8(13)
C38B C39 H39A 109.3
C38A C39 H39A 109.5
C38B C39 H39B 63.7
C38A C39 H39B 109.5
H39A C39 H39B 109.5
C38B C39 H39C 140.5
C38A C39 H39C 109.5
H39A C39 H39C 109.5
H39B C39 H39C 109.5
C38B C39 H39D 109.5
C38A C39 H39D 92.6
H39A C39 H39D 22.2
H39B C39 H39D 130.4
H39C C39 H39D 103.4
C38B C39 H39E 109.5
C38A C39 H39E 154.4
H39A C39 H39E 89.4
H39B C39 H39E 46.2
H39C C39 H39E 78.5
H39D C39 H39E 109.5
C38B C39 H39F 109.5
C38A C39 H39F 73.1
H39A C39 H39F 127.3
H39B C39 H39F 119.2
H39C C39 H39F 36.6
H39D C39 H39F 109.5
H39E C39 H39F 109.5

loop_
_geom_bond_atom_site_label_1
_geom_bond_atom_site_label_2
_geom_bond_distance
Ir1 N2 1.901(7)
Ir1 N4A 2.014(17)
Ir1 N3 2.024(8)
Ir1 N1 2.030(8)
Ir1 N4B 2.043(15)
N1 C2 1.347(12)
N1 C10 1.443(12)
N2 C3 1.376(12)
N2 C7 1.406(12)
N3 C8 1.334(12)
N3 C16 1.468(13)
N4A N4B 0.658(18)
N4A Si1 1.687(17)
N4B Si1 1.649(15)
Si1 C36A 1.873(12)
Si1 C38A 1.877(12)
Si1 C34 1.889(10)
Si1 C36B 1.900(13)
Si1 C38B 1.903(13)
C1 C2 1.503(14)
C1 H1A 0.9800
C1 H1B 0.9800
C1 H1C 0.9800
C2 C3 1.433(14)
C3 C4 1.407(13)
C4 C5 1.360(17)
C4 H4 0.9500
C5 C6 1.377(16)
C5 H5 0.9500
C6 C7 1.400(12)
C6 H6 0.9500
C7 C8 1.412(14)
C8 C9 1.498(15)
C9 H9A 0.9800
C9 H9B 0.9800
C9 H9C 0.9800
C10 C15 1.373(15)
C10 C11 1.453(17)
C11 C12 1.404(14)
C11 C22 1.505(18)
C12 C13 1.36(2)
C12 H12 0.9500
C13 C14 1.42(2)
C13 H13 0.9500
C14 C15 1.417(18)
C14 H14 0.9500
C15 C25 1.50(2)
C16 C17 1.380(16)
C16 C21 1.418(16)
C17 C18 1.411(16)
C17 C28 1.514(18)
C18 C19 1.36(2)
C18 H18 0.9500
C19 C20 1.32(2)
C19 H19 0.9500
C20 C21 1.396(16)
C20 H20 0.9500
C21 C31 1.509(18)
C22 C24 1.509(17)
C22 C23 1.525(16)
C22 H22 1.0000
C23 H23A 0.9800
C23 H23B 0.9800
C23 H23C 0.9800
C24 H24A 0.9800
C24 H24B 0.9800
C24 H24C 0.9800
C25 C27 1.51(2)
C25 C26 1.521(17)
C25 H25 1.0000
C26 H26A 0.9800
C26 H26B 0.9800
C26 H26C 0.9800
C27 H27A 0.9800
C27 H27B 0.9800
C27 H27C 0.9800
C28 C30 1.518(16)
C28 C29 1.540(17)
C28 H28 1.0000
C29 H29A 0.9800
C29 H29B 0.9800
C29 H29C 0.9800
C30 H30A 0.9800
C30 H30B 0.9800
C30 H30C 0.9800
C31 C33 1.525(16)
C31 C32 1.545(17)
C31 H31 1.0000
C32 H32A 0.9800
C32 H32B 0.9800
C32 H32C 0.9800
C33 H33A 0.9800
C33 H33B 0.9800
C33 H33C 0.9800
C34 C35 1.547(14)
C34 H34A 0.9900
C34 H34B 0.9900
C35 H35A 0.9800
C35 H35B 0.9800
C35 H35C 0.9800
C36A C37 1.69(3)
C36A H36A 0.9900
C36A H36B 0.9900
C36B C37 1.32(3)
C36B H36C 0.9900
C36B H36D 0.9900
C37 H37A 0.9800
C37 H37B 0.9800
C37 H37C 0.9800
C37 H37D 0.9800
C37 H37E 0.9800
C37 H37F 0.9800
C38A C39 1.70(3)
C38A H38A 0.9900
C38A H38B 0.9900
C38B C39 1.39(3)
C38B H38C 0.9900
C38B H38D 0.9900
C39 H39A 0.9800
C39 H39B 0.9800
C39 H39C 0.9800
C39 H39D 0.9800
C39 H39E 0.9800
C39 H39F 0.9800
